data_4109026
loop_
_publ_author_name
'Richard D. Adams'
'Burjor Captain'
'Chad Beddie'
'Michael B. Hall'

_publ_section_title
;
 Photoreversible Multiple Additions of Hydrogen to a Highly Unsaturated
 Platinum-Rhenium Cluster Complex
;
_journal_name_full 'Journal of the American Chemical Society'
_journal_page_first 986
_journal_page_last 1000
_journal_paper_doi 10.1021/ja067028g
_journal_volume 129
_journal_year 2007
_chemical_formula_sum 'C48 H95 O6 P3 Pt3 Re2'
_chemical_formula_weight 1818.82
_chemical_name_systematic
; 
 ? 
;
_space_group_IT_number 14
_symmetry_cell_setting monoclinic
_symmetry_space_group_name_Hall '-P 2yn'
_symmetry_space_group_name_H-M 'P 1 21/n 1'
_atom_sites_solution_hydrogens geom
_atom_sites_solution_primary direct
_atom_sites_solution_secondary difmap
_audit_creation_method SHELXL-97
_cell_angle_alpha 90.00
_cell_angle_beta 92.210(2)
_cell_angle_gamma 90.00
_cell_formula_units_Z 4
_cell_length_a 13.9117(13)
_cell_length_b 24.058(2)
_cell_length_c 18.0919(17)
_cell_measurement_reflns_used 4243
_cell_measurement_temperature 296(2)
_cell_measurement_theta_max 20.72
_cell_measurement_theta_min 2.24
_cell_volume 6050.6(9)
_computing_cell_refinement 'SAINT+  V6.2 (Bruker, 2001)'
_computing_data_collection 'SMART V5.625 (Bruker, 2001)'
_computing_data_reduction 'SAINT+  V6.2'
_computing_molecular_graphics 'SHELXTL V6.1 (Sheldrick, 1997)'
_computing_publication_material 'SHELXTL V6.1'
_computing_structure_refinement 'SHELXL-97 (Sheldrick, 1997)'
_computing_structure_solution 'SHELXS-97 (Sheldrick, 1990)'
_diffrn_ambient_temperature 296(2)
_diffrn_measured_fraction_theta_full 1.000
_diffrn_measured_fraction_theta_max 1.000
_diffrn_measurement_device_type 'Bruker SMART APEX CCD diffractometer'
_diffrn_measurement_method 'omega scans'
_diffrn_radiation_monochromator graphite
_diffrn_radiation_source 'fine-focus sealed tube'
_diffrn_radiation_type MoK\a
_diffrn_radiation_wavelength 0.71073
_diffrn_reflns_av_R_equivalents 0.0641
_diffrn_reflns_av_sigmaI/netI 0.0681
_diffrn_reflns_limit_h_max 16
_diffrn_reflns_limit_h_min -12
_diffrn_reflns_limit_k_max 28
_diffrn_reflns_limit_k_min -26
_diffrn_reflns_limit_l_max 21
_diffrn_reflns_limit_l_min -21
_diffrn_reflns_number 35953
_diffrn_reflns_theta_full 25.03
_diffrn_reflns_theta_max 25.03
_diffrn_reflns_theta_min 1.41
_diffrn_standards_decay_% <1
_exptl_absorpt_coefficient_mu 11.016
_exptl_absorpt_correction_T_max 1.000
_exptl_absorpt_correction_T_min 0.588
_exptl_absorpt_correction_type multi-scan
_exptl_absorpt_process_details '(SADABS, Bruker, 1997)'
_exptl_crystal_colour Dark
_exptl_crystal_density_diffrn 1.997
_exptl_crystal_description Block
_exptl_crystal_F_000 3440
_exptl_crystal_size_max 0.2
_exptl_crystal_size_mid 0.12
_exptl_crystal_size_min 0.06
_refine_diff_density_max 1.567
_refine_diff_density_min -0.696
_refine_diff_density_rms 0.170
_refine_ls_extinction_method none
_refine_ls_goodness_of_fit_ref 1.004
_refine_ls_hydrogen_treatment constr
_refine_ls_matrix_type full
_refine_ls_number_parameters 559
_refine_ls_number_reflns 10700
_refine_ls_number_restraints 0
_refine_ls_restrained_S_all 1.004
_refine_ls_R_factor_all 0.0865
_refine_ls_R_factor_gt 0.0501
_refine_ls_shift/su_max 0.002
_refine_ls_shift/su_mean 0.000
_refine_ls_structure_factor_coef Fsqd
_refine_ls_weighting_details
; calc 
 [0.00000+1.00000exp(0.06(sin\q/\l)^2^)]/ 
   [\s^2^(Fo^2^)+0.0000+0.0000*P+(0.0471P)^2^+0.0000sin\q/\l] 
 where P = 0.33333Fo^2^ + 0.66667Fc^2^ 
;
_refine_ls_weighting_scheme calc
_refine_ls_wR_factor_gt 0.1010
_refine_ls_wR_factor_ref 0.1143
_reflns_number_gt 7040
_reflns_number_total 10700
_reflns_threshold_expression >2sigma(I)
_cod_data_source_file ja067028gsi20060929_050153.cif
_cod_data_source_block bcre2pts
_cod_original_cell_volume 6050.7(10)
_cod_database_code 4109026

loop_
_symmetry_equiv_pos_as_xyz
'x, y, z'
'-x+1/2, y+1/2, -z+1/2'
'-x, -y, -z'
'x-1/2, -y-1/2, z-1/2'

loop_
_atom_site_label
_atom_site_type_symbol
_atom_site_fract_x
_atom_site_fract_y
_atom_site_fract_z
_atom_site_U_iso_or_equiv
_atom_site_adp_type
_atom_site_occupancy
_atom_site_symmetry_multiplicity
_atom_site_calc_flag
_atom_site_refinement_flags
Pt1 Pt 0.78372(3) 0.165299(18) 0.75594(2) 0.05549(14) Uani 1 1 d .
Pt2 Pt 0.96491(3) 0.207502(19) 0.75274(2) 0.05798(14) Uani 1 1 d .
Pt3 Pt 0.93571(4) 0.095001(19) 0.75223(2) 0.05795(14) Uani 1 1 d .
Re1 Re 0.88281(4) 0.15568(2) 0.63586(3) 0.06951(17) Uani 1 1 d .
Re2 Re 0.90815(4) 0.15698(2) 0.87143(3) 0.06852(17) Uani 1 1 d .
P1 P 0.6188(2) 0.17432(16) 0.75648(19) 0.0745(10) Uani 1 1 d .
P2 P 1.0631(3) 0.28480(14) 0.75610(18) 0.0694(9) Uani 1 1 d .
P3 P 1.0105(3) 0.00938(14) 0.7476(2) 0.0833(11) Uani 1 1 d .
O11 O 0.7692(10) 0.0838(5) 0.5242(7) 0.149(5) Uani 1 1 d .
O12 O 0.8204(9) 0.2543(5) 0.5379(6) 0.126(4) Uani 1 1 d .
O13 O 1.0488(10) 0.1438(5) 0.5318(7) 0.127(4) Uani 1 1 d .
O21 O 0.8017(9) 0.0769(5) 0.9702(6) 0.125(4) Uani 1 1 d .
O22 O 0.8498(9) 0.2473(5) 0.9785(6) 0.130(4) Uani 1 1 d .
O23 O 1.0803(9) 0.1386(5) 0.9772(6) 0.122(4) Uani 1 1 d .
C11 C 0.8109(12) 0.1114(7) 0.5664(8) 0.097(5) Uani 1 1 d .
C12 C 0.8436(10) 0.2177(6) 0.5764(7) 0.085(4) Uani 1 1 d .
C13 C 0.9826(15) 0.1482(7) 0.5741(9) 0.106(6) Uani 1 1 d .
C21 C 0.8416(11) 0.1074(7) 0.9340(8) 0.091(5) Uani 1 1 d .
C22 C 0.8714(12) 0.2123(6) 0.9388(8) 0.090(4) Uani 1 1 d .
C23 C 1.0161(12) 0.1462(6) 0.9376(8) 0.084(4) Uani 1 1 d .
C31 C 0.5821(11) 0.2082(9) 0.8440(8) 0.117(6) Uani 1 1 d .
C32 C 0.626(2) 0.2657(9) 0.8526(12) 0.225(15) Uani 1 1 d .
H32A H 0.6244 0.2770 0.9034 0.337 Uiso 1 1 calc R
H32B H 0.5896 0.2916 0.8223 0.337 Uiso 1 1 calc R
H32C H 0.6912 0.2649 0.8375 0.337 Uiso 1 1 calc R
C33 C 0.6263(15) 0.1769(9) 0.9101(9) 0.163(9) Uani 1 1 d .
H33A H 0.6913 0.1668 0.9001 0.245 Uiso 1 1 calc R
H33B H 0.5895 0.1439 0.9186 0.245 Uiso 1 1 calc R
H33C H 0.6260 0.2002 0.9531 0.245 Uiso 1 1 calc R
C34 C 0.4705(15) 0.2077(13) 0.8567(12) 0.244(16) Uani 1 1 d .
H34A H 0.4595 0.2144 0.9080 0.366 Uiso 1 1 calc R
H34B H 0.4444 0.1721 0.8426 0.366 Uiso 1 1 calc R
H34C H 0.4397 0.2362 0.8272 0.366 Uiso 1 1 calc R
C35 C 0.5627(12) 0.1027(8) 0.7500(13) 0.127(6) Uani 1 1 d .
C36 C 0.592(2) 0.0703(9) 0.8171(15) 0.237(15) Uani 1 1 d .
H36A H 0.5516 0.0798 0.8569 0.355 Uiso 1 1 calc R
H36B H 0.6579 0.0789 0.8311 0.355 Uiso 1 1 calc R
H36C H 0.5866 0.0313 0.8067 0.355 Uiso 1 1 calc R
C37 C 0.4532(16) 0.1042(12) 0.734(2) 0.31(2) Uani 1 1 d .
H37A H 0.4290 0.0669 0.7305 0.471 Uiso 1 1 calc R
H37B H 0.4393 0.1237 0.6890 0.471 Uiso 1 1 calc R
H37C H 0.4230 0.1230 0.7742 0.471 Uiso 1 1 calc R
C38 C 0.6048(19) 0.0730(8) 0.6809(13) 0.189(10) Uani 1 1 d .
H38A H 0.6657 0.0565 0.6947 0.283 Uiso 1 1 calc R
H38B H 0.6134 0.0997 0.6423 0.283 Uiso 1 1 calc R
H38C H 0.5611 0.0446 0.6635 0.283 Uiso 1 1 calc R
C39 C 0.5721(14) 0.2208(11) 0.6759(11) 0.147(8) Uani 1 1 d .
C40 C 0.4697(18) 0.2407(14) 0.6817(14) 0.31(2) Uani 1 1 d .
H40A H 0.4536 0.2652 0.6412 0.468 Uiso 1 1 calc R
H40B H 0.4633 0.2602 0.7276 0.468 Uiso 1 1 calc R
H40C H 0.4270 0.2093 0.6801 0.468 Uiso 1 1 calc R
C41 C 0.5874(15) 0.1913(10) 0.6033(9) 0.177(10) Uani 1 1 d .
H41A H 0.5323 0.1687 0.5908 0.266 Uiso 1 1 calc R
H41B H 0.6436 0.1683 0.6081 0.266 Uiso 1 1 calc R
H41C H 0.5959 0.2183 0.5651 0.266 Uiso 1 1 calc R
C42 C 0.641(2) 0.2739(9) 0.6766(12) 0.193(11) Uani 1 1 d .
H42A H 0.7064 0.2621 0.6749 0.290 Uiso 1 1 calc R
H42B H 0.6319 0.2950 0.7209 0.290 Uiso 1 1 calc R
H42C H 0.6249 0.2967 0.6342 0.290 Uiso 1 1 calc R
C43 C 1.1323(13) 0.2893(8) 0.6678(8) 0.109(6) Uani 1 1 d .
C44 C 1.0611(15) 0.2856(8) 0.6012(8) 0.156(9) Uani 1 1 d .
H44A H 1.0959 0.2839 0.5564 0.233 Uiso 1 1 calc R
H44B H 1.0203 0.3178 0.6001 0.233 Uiso 1 1 calc R
H44C H 1.0225 0.2528 0.6053 0.233 Uiso 1 1 calc R
C45 C 1.188(2) 0.3473(9) 0.6559(10) 0.234(16) Uani 1 1 d .
H45A H 1.2465 0.3475 0.6855 0.351 Uiso 1 1 calc R
H45B H 1.1476 0.3775 0.6705 0.351 Uiso 1 1 calc R
H45C H 1.2020 0.3513 0.6047 0.351 Uiso 1 1 calc R
C46 C 1.1993(13) 0.2420(10) 0.6606(10) 0.178(11) Uani 1 1 d .
H46A H 1.1648 0.2077 0.6660 0.268 Uiso 1 1 calc R
H46B H 1.2495 0.2445 0.6983 0.268 Uiso 1 1 calc R
H46C H 1.2268 0.2431 0.6128 0.268 Uiso 1 1 calc R
C47 C 0.9828(16) 0.3511(6) 0.7685(14) 0.134(7) Uani 1 1 d .
C48 C 0.9231(19) 0.3584(10) 0.6998(14) 0.226(15) Uani 1 1 d .
H48A H 0.8884 0.3247 0.6889 0.339 Uiso 1 1 calc R
H48B H 0.9638 0.3670 0.6597 0.339 Uiso 1 1 calc R
H48C H 0.8784 0.3883 0.7062 0.339 Uiso 1 1 calc R
C49 C 1.046(2) 0.4029(8) 0.791(2) 0.29(2) Uani 1 1 d .
H49A H 1.1021 0.4035 0.7620 0.441 Uiso 1 1 calc R
H49B H 1.0639 0.4009 0.8424 0.441 Uiso 1 1 calc R
H49C H 1.0090 0.4362 0.7814 0.441 Uiso 1 1 calc R
C50 C 0.9157(16) 0.3378(7) 0.8298(13) 0.168(9) Uani 1 1 d .
H50A H 0.8853 0.3713 0.8456 0.252 Uiso 1 1 calc R
H50B H 0.9517 0.3216 0.8707 0.252 Uiso 1 1 calc R
H50C H 0.8675 0.3120 0.8120 0.252 Uiso 1 1 calc R
C51 C 1.1566(11) 0.2799(7) 0.8373(8) 0.098(5) Uani 1 1 d .
C52 C 1.2399(15) 0.3208(10) 0.8346(11) 0.200(12) Uani 1 1 d .
H52A H 1.2196 0.3565 0.8518 0.301 Uiso 1 1 calc R
H52B H 1.2600 0.3241 0.7846 0.301 Uiso 1 1 calc R
H52C H 1.2926 0.3076 0.8656 0.301 Uiso 1 1 calc R
C53 C 1.1062(14) 0.2847(7) 0.9091(8) 0.134(7) Uani 1 1 d .
H53A H 1.1506 0.2762 0.9495 0.201 Uiso 1 1 calc R
H53B H 1.0534 0.2590 0.9091 0.201 Uiso 1 1 calc R
H53C H 1.0824 0.3219 0.9146 0.201 Uiso 1 1 calc R
C54 C 1.1989(12) 0.2202(7) 0.8372(9) 0.117(6) Uani 1 1 d .
H54A H 1.2431 0.2157 0.8788 0.176 Uiso 1 1 calc R
H54B H 1.2321 0.2142 0.7923 0.176 Uiso 1 1 calc R
H54C H 1.1477 0.1936 0.8403 0.176 Uiso 1 1 calc R
C55 C 0.968(2) -0.0323(7) 0.6655(10) 0.150(9) Uani 1 1 d .
C56 C 0.853(2) -0.0292(13) 0.6636(15) 0.272(18) Uani 1 1 d .
H56A H 0.8314 -0.0027 0.6269 0.408 Uiso 1 1 calc R
H56B H 0.8320 -0.0179 0.7112 0.408 Uiso 1 1 calc R
H56C H 0.8269 -0.0651 0.6515 0.408 Uiso 1 1 calc R
C57 C 0.989(2) -0.0019(8) 0.5931(10) 0.229(16) Uani 1 1 d .
H57A H 1.0555 -0.0063 0.5826 0.344 Uiso 1 1 calc R
H57B H 0.9743 0.0369 0.5981 0.344 Uiso 1 1 calc R
H57C H 0.9497 -0.0174 0.5533 0.344 Uiso 1 1 calc R
C58 C 1.014(3) -0.0894(7) 0.6590(11) 0.30(2) Uani 1 1 d .
H58A H 0.9810 -0.1104 0.6208 0.454 Uiso 1 1 calc R
H58B H 1.0108 -0.1088 0.7052 0.454 Uiso 1 1 calc R
H58C H 1.0805 -0.0851 0.6469 0.454 Uiso 1 1 calc R
C59 C 1.1463(15) 0.0245(8) 0.7375(18) 0.160(9) Uani 1 1 d .
C60 C 1.1581(18) 0.0657(13) 0.6759(18) 0.27(2) Uani 1 1 d .
H60A H 1.2227 0.0639 0.6593 0.408 Uiso 1 1 calc R
H60B H 1.1452 0.1024 0.6935 0.408 Uiso 1 1 calc R
H60C H 1.1138 0.0569 0.6356 0.408 Uiso 1 1 calc R
C61 C 1.2074(18) -0.0268(12) 0.729(3) 0.41(3) Uani 1 1 d .
H61A H 1.1843 -0.0474 0.6860 0.618 Uiso 1 1 calc R
H61B H 1.2038 -0.0497 0.7719 0.618 Uiso 1 1 calc R
H61C H 1.2730 -0.0160 0.7222 0.618 Uiso 1 1 calc R
C62 C 1.1785(18) 0.0542(15) 0.8121(17) 0.280(19) Uani 1 1 d .
H62A H 1.2474 0.0565 0.8156 0.420 Uiso 1 1 calc R
H62B H 1.1561 0.0332 0.8532 0.420 Uiso 1 1 calc R
H62C H 1.1516 0.0909 0.8130 0.420 Uiso 1 1 calc R
C63 C 0.9957(19) -0.0329(6) 0.8339(8) 0.130(8) Uani 1 1 d .
C64 C 1.0520(19) -0.0875(7) 0.8395(10) 0.183(11) Uani 1 1 d .
H64A H 1.1185 -0.0806 0.8308 0.274 Uiso 1 1 calc R
H64B H 1.0265 -0.1133 0.8032 0.274 Uiso 1 1 calc R
H64C H 1.0462 -0.1030 0.8881 0.274 Uiso 1 1 calc R
C65 C 1.0204(18) 0.0011(7) 0.9020(9) 0.179(11) Uani 1 1 d .
H65A H 0.9967 -0.0174 0.9447 0.268 Uiso 1 1 calc R
H65B H 0.9912 0.0371 0.8972 0.268 Uiso 1 1 calc R
H65C H 1.0889 0.0051 0.9075 0.268 Uiso 1 1 calc R
C66 C 0.880(2) -0.0436(11) 0.8393(13) 0.228(14) Uani 1 1 d .
H66A H 0.8675 -0.0597 0.8865 0.342 Uiso 1 1 calc R
H66B H 0.8588 -0.0685 0.8006 0.342 Uiso 1 1 calc R
H66C H 0.8467 -0.0089 0.8340 0.342 Uiso 1 1 calc R
C1S C 0.678(2) 0.9199(14) 0.9960(19) 0.261(18) Uani 1 1 d .
H1S1 H 0.6636 0.8897 1.0283 0.391 Uiso 1 1 calc R
H1S2 H 0.7456 0.9287 1.0017 0.391 Uiso 1 1 calc R
H1S3 H 0.6636 0.9093 0.9457 0.391 Uiso 1 1 calc R
C2S C 0.618(3) 0.9718(17) 1.016(2) 0.266(19) Uani 1 1 d .
H2S1 H 0.6146 0.9738 1.0693 0.319 Uiso 1 1 calc R
H2S2 H 0.6510 1.0048 0.9997 0.319 Uiso 1 1 calc R
C3S C 0.522(5) 0.9730(19) 0.985(2) 0.30(4) Uani 1 1 d .
H3S1 H 0.4858 0.9408 1.0003 0.358 Uiso 1 1 calc R
H3S2 H 0.5220 0.9737 0.9312 0.358 Uiso 1 1 calc R
C4S C 0.335(5) 0.0870(16) 0.514(2) 0.41(5) Uani 1 1 d .
H4S1 H 0.3818 0.1155 0.5229 0.610 Uiso 1 1 calc R
H4S2 H 0.2879 0.0880 0.5512 0.610 Uiso 1 1 calc R
H4S3 H 0.3032 0.0931 0.4661 0.610 Uiso 1 1 calc R
C5S C 0.378(4) 0.0367(18) 0.514(3) 0.34(5) Uani 1 1 d .
H5S1 H 0.3687 0.0240 0.5643 0.411 Uiso 1 1 calc R
H5S2 H 0.3344 0.0146 0.4835 0.411 Uiso 1 1 calc R
C6S C 0.460(3) 0.016(3) 0.500(3) 0.31(4) Uani 1 1 d .
H6S1 H 0.4945 0.0451 0.5269 0.372 Uiso 1 1 d R
H6S2 H 0.4624 0.0277 0.4492 0.372 Uiso 1 1 d R

loop_
_atom_site_aniso_label
_atom_site_aniso_U_11
_atom_site_aniso_U_22
_atom_site_aniso_U_33
_atom_site_aniso_U_23
_atom_site_aniso_U_13
_atom_site_aniso_U_12
Pt1 0.0427(3) 0.0668(3) 0.0569(3) -0.0004(2) 0.0017(2) 0.0011(2)
Pt2 0.0549(3) 0.0656(3) 0.0533(3) 0.0013(2) 0.0008(2) -0.0136(2)
Pt3 0.0589(3) 0.0581(3) 0.0568(3) -0.0009(2) 0.0014(2) 0.0080(2)
Re1 0.0769(4) 0.0824(4) 0.0490(3) -0.0002(2) -0.0006(2) -0.0014(3)
Re2 0.0780(4) 0.0784(4) 0.0491(3) 0.0013(2) 0.0020(2) 0.0018(3)
P1 0.047(2) 0.107(3) 0.070(2) 0.0019(19) 0.0029(16) 0.008(2)
P2 0.065(2) 0.073(2) 0.070(2) 0.0038(16) -0.0012(17) -0.0164(19)
P3 0.097(3) 0.067(2) 0.086(3) -0.0010(18) 0.009(2) 0.018(2)
O11 0.171(13) 0.163(11) 0.110(9) -0.039(8) -0.021(9) -0.058(10)
O12 0.139(11) 0.115(8) 0.119(9) 0.049(7) -0.050(8) -0.015(8)
O13 0.110(10) 0.156(11) 0.116(9) -0.010(8) 0.038(8) 0.008(8)
O21 0.122(11) 0.147(10) 0.108(9) 0.041(7) 0.009(7) -0.028(8)
O22 0.134(11) 0.139(10) 0.119(9) -0.050(8) 0.026(8) 0.003(8)
O23 0.097(9) 0.162(11) 0.103(8) 0.025(7) -0.028(7) 0.010(8)
C11 0.093(12) 0.111(12) 0.087(11) 0.002(9) 0.002(9) -0.011(10)
C12 0.067(10) 0.115(12) 0.073(9) -0.011(8) -0.006(7) -0.010(9)
C13 0.116(16) 0.109(12) 0.092(12) 0.017(9) -0.029(11) -0.025(11)
C21 0.078(11) 0.118(13) 0.078(10) -0.016(9) -0.007(8) 0.014(10)
C22 0.093(12) 0.095(11) 0.080(10) 0.007(8) -0.001(8) -0.005(9)
C23 0.077(11) 0.085(10) 0.091(10) 0.003(8) 0.005(9) 0.014(9)
C31 0.068(10) 0.20(2) 0.080(11) -0.027(12) 0.012(8) 0.050(12)
C32 0.35(4) 0.17(2) 0.15(2) -0.082(18) -0.03(2) 0.09(3)
C33 0.131(18) 0.29(3) 0.073(12) 0.001(14) 0.036(11) -0.007(18)
C34 0.098(17) 0.49(5) 0.149(19) -0.06(2) 0.017(14) 0.12(3)
C35 0.064(11) 0.137(16) 0.18(2) -0.005(14) 0.029(12) -0.032(11)
C36 0.33(4) 0.15(2) 0.24(3) 0.07(2) 0.09(3) -0.05(2)
C37 0.070(16) 0.27(3) 0.60(7) -0.14(4) 0.02(3) -0.07(2)
C38 0.21(3) 0.140(18) 0.21(3) -0.033(17) 0.01(2) -0.059(19)
C39 0.078(13) 0.25(3) 0.113(15) 0.032(16) -0.005(11) 0.041(16)
C40 0.15(2) 0.55(5) 0.24(3) 0.25(3) 0.05(2) 0.20(3)
C41 0.139(19) 0.32(3) 0.071(12) 0.003(16) -0.010(12) 0.01(2)
C42 0.23(3) 0.17(2) 0.18(2) 0.059(18) 0.04(2) 0.07(2)
C43 0.107(13) 0.148(15) 0.074(10) -0.010(9) 0.030(9) -0.064(12)
C44 0.20(2) 0.195(19) 0.074(11) 0.019(11) -0.015(12) -0.095(17)
C45 0.30(4) 0.29(3) 0.112(15) -0.007(16) 0.052(18) -0.24(3)
C46 0.086(14) 0.33(3) 0.124(16) -0.082(18) 0.045(12) -0.007(18)
C47 0.120(17) 0.052(9) 0.23(2) 0.003(11) 0.039(17) -0.010(10)
C48 0.17(3) 0.26(3) 0.24(3) 0.14(2) 0.00(2) 0.10(2)
C49 0.19(3) 0.075(14) 0.62(6) -0.04(2) 0.04(4) 0.003(17)
C50 0.126(19) 0.130(16) 0.25(3) -0.044(16) 0.079(19) 0.012(14)
C51 0.077(11) 0.121(13) 0.095(11) 0.001(9) -0.014(8) -0.040(10)
C52 0.16(2) 0.28(3) 0.153(19) 0.048(18) -0.079(16) -0.15(2)
C53 0.170(19) 0.170(17) 0.061(10) -0.031(10) 0.006(11) -0.027(14)
C54 0.089(13) 0.146(16) 0.117(13) 0.035(11) -0.006(10) -0.007(12)
C55 0.26(3) 0.094(12) 0.090(13) -0.028(10) -0.007(15) 0.020(16)
C56 0.20(3) 0.38(4) 0.23(3) -0.16(3) -0.02(3) -0.12(3)
C57 0.46(5) 0.142(18) 0.082(13) -0.005(12) 0.00(2) 0.12(2)
C58 0.69(7) 0.097(14) 0.117(17) -0.029(12) -0.04(3) 0.15(3)
C59 0.079(14) 0.115(15) 0.29(3) -0.022(18) 0.037(17) 0.029(13)
C60 0.15(3) 0.30(4) 0.38(5) 0.15(4) 0.15(3) 0.05(2)
C61 0.10(2) 0.19(3) 0.95(10) 0.00(4) 0.15(4) 0.07(2)
C62 0.12(2) 0.40(5) 0.32(4) -0.05(4) -0.07(3) -0.05(3)
C63 0.24(3) 0.071(10) 0.080(11) 0.026(8) 0.030(13) 0.047(13)
C64 0.32(3) 0.105(13) 0.119(15) 0.026(11) -0.017(17) 0.090(18)
C65 0.30(3) 0.140(17) 0.091(13) -0.013(12) -0.016(16) 0.081(19)
C66 0.21(3) 0.31(4) 0.17(2) 0.11(2) 0.04(2) -0.06(3)
C1S 0.17(3) 0.35(5) 0.25(4) 0.03(3) -0.02(3) 0.04(3)
C2S 0.24(5) 0.27(4) 0.29(5) 0.05(4) 0.03(4) -0.09(4)
C3S 0.38(6) 0.38(8) 0.13(3) 0.00(3) -0.01(3) -0.29(7)
C4S 0.69(13) 0.35(6) 0.18(3) -0.01(4) -0.01(5) -0.32(8)
C5S 0.50(11) 0.24(5) 0.29(5) -0.15(4) 0.07(6) -0.25(7)
C6S 0.24(8) 0.50(12) 0.18(3) -0.18(5) -0.02(5) -0.01(6)

loop_
_atom_type_symbol
_atom_type_description
_atom_type_scat_dispersion_real
_atom_type_scat_dispersion_imag
_atom_type_scat_source
C C 0.0033 0.0016 'International Tables Vol C Tables 4.2.6.8 and 6.1.1.4'
H H 0.0000 0.0000 'International Tables Vol C Tables 4.2.6.8 and 6.1.1.4'
O O 0.0106 0.0060 'International Tables Vol C Tables 4.2.6.8 and 6.1.1.4'
P P 0.1023 0.0942 'International Tables Vol C Tables 4.2.6.8 and 6.1.1.4'
Re Re -1.0185 7.2310 'International Tables Vol C Tables 4.2.6.8 and 6.1.1.4'
Pt Pt -1.7033 8.3905 'International Tables Vol C Tables 4.2.6.8 and 6.1.1.4'

loop_
_geom_angle_atom_site_label_1
_geom_angle_atom_site_label_2
_geom_angle_atom_site_label_3
_geom_angle
_geom_angle_site_symmetry_3
P1 Pt1 Re1 124.46(9) .
P1 Pt1 Re2 128.27(9) .
Re1 Pt1 Re2 107.19(2) .
P1 Pt1 Pt3 146.76(10) .
Re1 Pt1 Pt3 59.336(18) .
Re2 Pt1 Pt3 59.308(17) .
P1 Pt1 Pt2 152.66(10) .
Re1 Pt1 Pt2 59.945(18) .
Re2 Pt1 Pt2 58.066(18) .
Pt3 Pt1 Pt2 60.526(18) .
P2 Pt2 Re2 123.37(8) .
P2 Pt2 Re1 129.15(8) .
Re2 Pt2 Re1 107.42(2) .
P2 Pt2 Pt1 148.06(10) .
Re2 Pt2 Pt1 59.986(18) .
Re1 Pt2 Pt1 58.307(18) .
P2 Pt2 Pt3 152.25(10) .
Re2 Pt2 Pt3 59.588(17) .
Re1 Pt2 Pt3 58.481(17) .
Pt1 Pt2 Pt3 59.561(16) .
P3 Pt3 Re1 125.14(9) .
P3 Pt3 Re2 127.43(9) .
Re1 Pt3 Re2 106.95(2) .
P3 Pt3 Pt1 155.50(11) .
Re1 Pt3 Pt1 58.771(18) .
Re2 Pt3 Pt1 59.570(18) .
P3 Pt3 Pt2 144.56(11) .
Re1 Pt3 Pt2 59.548(17) .
Re2 Pt3 Pt2 57.944(17) .
Pt1 Pt3 Pt2 59.913(17) .
C13 Re1 C11 86.2(7) .
C13 Re1 C12 86.5(6) .
C11 Re1 C12 86.2(6) .
C13 Re1 Pt1 162.0(5) .
C11 Re1 Pt1 108.4(5) .
C12 Re1 Pt1 104.5(4) .
C13 Re1 Pt3 103.8(5) .
C11 Re1 Pt3 109.9(4) .
C12 Re1 Pt3 161.1(4) .
Pt1 Re1 Pt3 61.893(18) .
C13 Re1 Pt2 102.6(5) .
C11 Re1 Pt2 169.0(5) .
C12 Re1 Pt2 100.7(4) .
Pt1 Re1 Pt2 61.747(18) .
Pt3 Re1 Pt2 61.970(18) .
C22 Re2 C23 85.3(6) .
C22 Re2 C21 84.7(6) .
C23 Re2 C21 86.0(6) .
C22 Re2 Pt2 107.5(4) .
C23 Re2 Pt2 108.9(5) .
C21 Re2 Pt2 161.1(4) .
C22 Re2 Pt3 165.7(4) .
C23 Re2 Pt3 107.3(4) .
C21 Re2 Pt3 102.6(4) .
Pt2 Re2 Pt3 62.468(19) .
C22 Re2 Pt1 105.6(4) .
C23 Re2 Pt1 167.3(4) .
C21 Re2 Pt1 101.3(4) .
Pt2 Re2 Pt1 61.947(18) .
Pt3 Re2 Pt1 61.121(18) .
C31 P1 C35 108.9(10) .
C31 P1 C39 107.0(10) .
C35 P1 C39 110.8(11) .
C31 P1 Pt1 110.4(5) .
C35 P1 Pt1 108.8(6) .
C39 P1 Pt1 110.9(6) .
C43 P2 C51 107.2(8) .
C43 P2 C47 111.0(9) .
C51 P2 C47 109.4(9) .
C43 P2 Pt2 110.0(5) .
C51 P2 Pt2 110.6(5) .
C47 P2 Pt2 108.6(6) .
C55 P3 C63 109.1(9) .
C55 P3 C59 107.9(12) .
C63 P3 C59 108.6(12) .
C55 P3 Pt3 112.1(7) .
C63 P3 Pt3 112.9(5) .
C59 P3 Pt3 106.1(6) .
O11 C11 Re1 178.4(16) .
O12 C12 Re1 177.5(13) .
O13 C13 Re1 178.9(16) .
O21 C21 Re2 178.5(15) .
O22 C22 Re2 177.9(14) .
O23 C23 Re2 178.7(14) .
C32 C31 C33 102.9(16) .
C32 C31 C34 112.7(19) .
C33 C31 C34 104.6(17) .
C32 C31 P1 111.3(14) .
C33 C31 P1 109.5(12) .
C34 C31 P1 114.9(14) .
C36 C35 C37 114(2) .
C36 C35 C38 108(2) .
C37 C35 C38 105(2) .
C36 C35 P1 109.0(15) .
C37 C35 P1 113.1(17) .
C38 C35 P1 107.3(13) .
C40 C39 C41 111.9(19) .
C40 C39 C42 108(2) .
C41 C39 C42 106.1(18) .
C40 C39 P1 114.9(15) .
C41 C39 P1 109.2(16) .
C42 C39 P1 106.0(13) .
C46 C43 C44 106.0(15) .
C46 C43 C45 110.4(17) .
C44 C43 C45 104.1(14) .
C46 C43 P2 111.8(13) .
C44 C43 P2 108.9(12) .
C45 C43 P2 114.9(12) .
C48 C47 C50 107(2) .
C48 C47 C49 114.2(19) .
C50 C47 C49 110(2) .
C48 C47 P2 107.7(16) .
C50 C47 P2 106.4(12) .
C49 C47 P2 111.3(15) .
C53 C51 C52 111.1(14) .
C53 C51 C54 105.1(13) .
C52 C51 C54 108.0(16) .
C53 C51 P2 109.3(12) .
C52 C51 P2 115.3(11) .
C54 C51 P2 107.4(10) .
C58 C55 C57 105.5(18) .
C58 C55 C56 118(2) .
C57 C55 C56 101(2) .
C58 C55 P3 114.9(16) .
C57 C55 P3 110.9(15) .
C56 C55 P3 106.2(15) .
C60 C59 C61 112(3) .
C60 C59 C62 107(2) .
C61 C59 C62 109(3) .
C60 C59 P3 109.1(18) .
C61 C59 P3 114.3(17) .
C62 C59 P3 104.5(17) .
C65 C63 C64 108.1(16) .
C65 C63 C66 103.3(17) .
C64 C63 C66 111.3(18) .
C65 C63 P3 110.9(13) .
C64 C63 P3 116.6(13) .
C66 C63 P3 105.9(13) .
C3S C2S C1S 116(5) .
C2S C3S C3S 105(3) 3_677
C6S C5S C4S 139(6) .
C5S C6S C6S 165(10) 3_656

loop_
_geom_bond_atom_site_label_1
_geom_bond_atom_site_label_2
_geom_bond_distance
_geom_bond_site_symmetry_2
Pt1 P1 2.305(3) .
Pt1 Re1 2.6275(7) .
Pt1 Re2 2.6690(7) .
Pt1 Pt3 2.7104(7) .
Pt1 Pt2 2.7202(7) .
Pt2 P2 2.307(3) .
Pt2 Re2 2.6158(7) .
Pt2 Re1 2.6728(7) .
Pt2 Pt3 2.7369(7) .
Pt3 P3 2.311(3) .
Pt3 Re1 2.6431(7) .
Pt3 Re2 2.6617(7) .
Re1 C13 1.82(2) .
Re1 C11 1.903(16) .
Re1 C12 1.907(16) .
Re2 C22 1.889(16) .
Re2 C23 1.902(16) .
Re2 C21 1.910(19) .
P1 C31 1.871(15) .
P1 C35 1.893(19) .
P1 C39 1.930(19) .
P2 C43 1.901(15) .
P2 C51 1.929(14) .
P2 C47 1.965(18) .
P3 C55 1.871(17) .
P3 C63 1.881(14) .
P3 C59 1.94(2) .
O11 C11 1.150(16) .
O12 C12 1.161(15) .
O13 C13 1.22(2) .
O21 C21 1.140(17) .
O22 C22 1.153(16) .
O23 C23 1.138(15) .
C31 C32 1.51(3) .
C31 C33 1.52(2) .
C31 C34 1.58(2) .
C35 C36 1.49(3) .
C35 C37 1.54(3) .
C35 C38 1.57(3) .
C39 C40 1.51(3) .
C39 C41 1.52(3) .
C39 C42 1.59(3) .
C43 C46 1.48(2) .
C43 C44 1.53(2) .
C43 C45 1.61(2) .
C47 C48 1.48(3) .
C47 C50 1.51(3) .
C47 C49 1.57(3) .
C51 C53 1.50(2) .
C51 C52 1.52(2) .
C51 C54 1.55(2) .
C55 C58 1.53(2) .
C55 C57 1.54(3) .
C55 C56 1.60(3) .
C59 C60 1.51(3) .
C59 C61 1.51(3) .
C59 C62 1.58(3) .
C63 C65 1.51(2) .
C63 C64 1.53(2) .
C63 C66 1.63(3) .
C1S C2S 1.56(4) .
C2S C3S 1.43(7) .
C3S C3S 1.54(11) 3_677
C4S C5S 1.35(8) .
C5S C6S 1.28(7) .
C6S C6S 1.35(8) 3_656
